data_7021669
loop_
_publ_author_name
'Lorber, Christian'
'Vendier, Laure'

_publ_section_title
;
 Novel aspects of the transamination reaction between Ti(NMe2)4 and
 primary amines.
;
_journal_issue 34
_journal_name_full 'Dalton transactions (Cambridge, England : 2003)'
_journal_page_first 12203
_journal_page_last 12219
_journal_paper_doi 10.1039/c3dt50840d
_journal_volume 42
_journal_year 2013
_chemical_compound_source 'synthesis as described'
_chemical_formula_moiety 'C42 H70 N6 Ti2'
_chemical_formula_sum 'C42 H70 N6 Ti2'
_chemical_formula_weight 754.84
_chemical_name_systematic
;
 ?
;
_space_group_IT_number 61
_symmetry_cell_setting orthorhombic
_symmetry_Int_Tables_number 61
_symmetry_space_group_name_Hall '-P 2ac 2ab'
_symmetry_space_group_name_H-M 'P b c a'
_atom_sites_solution_hydrogens geom
_atom_sites_solution_primary direct
_atom_sites_solution_secondary difmap
_cell_angle_alpha 90
_cell_angle_beta 90
_cell_angle_gamma 90
_cell_formula_units_Z 8
_cell_length_a 11.1946(7)
_cell_length_b 20.0122(12)
_cell_length_c 38.540(2)
_cell_measurement_reflns_used 9968
_cell_measurement_temperature 180(2)
_cell_measurement_theta_max 27.06
_cell_measurement_theta_min 2.58
_cell_measurement_wavelength 0.71073
_cell_volume 8634.1(9)
_computing_cell_refinement 'Bruker SMART'
_computing_data_collection 'Bruker SMART'
_computing_data_reduction 'Bruker SAINT'
_computing_molecular_graphics 'Ortep-3 for Windows (Farrugia, 1997)'
_computing_publication_material 'WinGX publication routines (Farrugia, 1999)'
_computing_structure_refinement 'SHELXL-97 (Sheldrick, 2008)'
_computing_structure_solution 'SIR92 (Giacovazzo et al, 1993)'
_diffrn_ambient_temperature 180(2)
_diffrn_measured_fraction_theta_full 0.999
_diffrn_measured_fraction_theta_max 0.999
_diffrn_measurement_device_type 'Bruker Kappa APEX II'
_diffrn_measurement_method \w-\f
_diffrn_radiation_monochromator graphite
_diffrn_radiation_source 'fine-focus sealed tube'
_diffrn_radiation_type MoK\a
_diffrn_radiation_wavelength 0.71073
_diffrn_reflns_av_R_equivalents 0.0524
_diffrn_reflns_av_unetI/netI 0.0361
_diffrn_reflns_limit_h_max 13
_diffrn_reflns_limit_h_min -10
_diffrn_reflns_limit_k_max 25
_diffrn_reflns_limit_k_min -25
_diffrn_reflns_limit_l_max 48
_diffrn_reflns_limit_l_min -47
_diffrn_reflns_number 77764
_diffrn_reflns_theta_full 26.37
_diffrn_reflns_theta_max 26.37
_diffrn_reflns_theta_min 2.62
_diffrn_standards_decay_% 0
_diffrn_standards_interval_count 0
_diffrn_standards_interval_time 0
_diffrn_standards_number 0
_exptl_absorpt_coefficient_mu 0.404
_exptl_absorpt_correction_T_max 0.975
_exptl_absorpt_correction_T_min 0.883
_exptl_absorpt_correction_type multi-scan
_exptl_absorpt_process_details
;
        [c.f. r.h. blessing, acta cryst. (1995), a51, 33-38]
;
_exptl_crystal_colour red
_exptl_crystal_density_diffrn 1.161
_exptl_crystal_density_method 'not measured'
_exptl_crystal_description plate
_exptl_crystal_F_000 3264
_exptl_crystal_size_max 0.15
_exptl_crystal_size_mid 0.1
_exptl_crystal_size_min 0.02
_refine_diff_density_max 0.296
_refine_diff_density_min -0.312
_refine_diff_density_rms 0.052
_refine_ls_extinction_method none
_refine_ls_goodness_of_fit_ref 1.029
_refine_ls_hydrogen_treatment mixed
_refine_ls_matrix_type full
_refine_ls_number_parameters 473
_refine_ls_number_reflns 8799
_refine_ls_number_restraints 0
_refine_ls_restrained_S_all 1.029
_refine_ls_R_factor_all 0.0654
_refine_ls_R_factor_gt 0.037
_refine_ls_shift/su_max 0.001
_refine_ls_shift/su_mean 0
_refine_ls_structure_factor_coef Fsqd
_refine_ls_weighting_details 'calc w=1/[\s^2^(Fo^2^)+(0.0456P)^2^+3.8036P] where P=(Fo^2^+2Fc^2^)/3'
_refine_ls_weighting_scheme calc
_refine_ls_wR_factor_gt 0.0861
_refine_ls_wR_factor_ref 0.0994
_reflns_number_gt 6422
_reflns_number_total 8799
_reflns_threshold_expression >2\s(I)
_cod_data_source_file c3dt50840d.txt
_cod_data_source_block 8
_cod_original_cell_volume 8634.0(9)
_cod_database_code 7021669

loop_
_symmetry_equiv_pos_as_xyz
'x, y, z'
'x+1/2, -y+1/2, -z'
'-x, y+1/2, -z+1/2'
'-x+1/2, -y, z+1/2'
'-x, -y, -z'
'-x-1/2, y-1/2, z'
'x, -y-1/2, z-1/2'
'x-1/2, y, -z-1/2'

loop_
_atom_site_label
_atom_site_type_symbol
_atom_site_fract_x
_atom_site_fract_y
_atom_site_fract_z
_atom_site_U_iso_or_equiv
_atom_site_adp_type
_atom_site_occupancy
_atom_site_symmetry_multiplicity
_atom_site_calc_flag
_atom_site_refinement_flags
C1 C 0.51786(16) 0.45498(9) 0.12376(5) 0.0227(4) Uani 1 1 d .
C2 C 0.45128(19) 0.48252(10) 0.09593(5) 0.0290(5) Uani 1 1 d .
C3 C 0.4898(2) 0.54196(11) 0.08106(6) 0.0381(5) Uani 1 1 d .
H3 H 0.4472 0.5598 0.0618 0.046 Uiso 1 1 calc R
C4 C 0.5883(2) 0.57579(11) 0.09347(6) 0.0398(6) Uani 1 1 d .
H4 H 0.6148 0.6156 0.0824 0.048 Uiso 1 1 calc R
C5 C 0.6475(2) 0.55128(10) 0.12199(6) 0.0355(5) Uani 1 1 d .
H5 H 0.7127 0.5759 0.1312 0.043 Uiso 1 1 calc R
C6 C 0.61460(17) 0.49159(9) 0.13764(5) 0.0263(4) Uani 1 1 d .
C7 C 0.3383(2) 0.45044(11) 0.08207(6) 0.0369(5) Uani 1 1 d .
H7 H 0.3156 0.4134 0.0982 0.044 Uiso 1 1 calc R
C8 C 0.2328(2) 0.50003(14) 0.08054(7) 0.0551(7) Uani 1 1 d .
H8A H 0.2256 0.5232 0.1029 0.083 Uiso 1 1 calc R
H8B H 0.1588 0.4756 0.0757 0.083 Uiso 1 1 calc R
H8C H 0.247 0.5328 0.0621 0.083 Uiso 1 1 calc R
C9 C 0.3574(2) 0.42046(14) 0.04645(7) 0.0534(7) Uani 1 1 d .
H9A H 0.3795 0.4558 0.0301 0.08 Uiso 1 1 calc R
H9B H 0.2835 0.3989 0.0387 0.08 Uiso 1 1 calc R
H9C H 0.4216 0.3872 0.0476 0.08 Uiso 1 1 calc R
C10 C 0.67809(19) 0.47026(11) 0.17054(6) 0.0324(5) Uani 1 1 d .
H10 H 0.6649 0.4212 0.1736 0.039 Uiso 1 1 calc R
C11 C 0.6233(2) 0.50603(12) 0.20163(6) 0.0488(6) Uani 1 1 d .
H11A H 0.6328 0.5544 0.1988 0.073 Uiso 1 1 calc R
H11B H 0.6636 0.4916 0.2229 0.073 Uiso 1 1 calc R
H11C H 0.5381 0.4951 0.2031 0.073 Uiso 1 1 calc R
C12 C 0.8137(2) 0.48270(14) 0.16935(7) 0.0534(7) Uani 1 1 d .
H12A H 0.8463 0.4649 0.1476 0.08 Uiso 1 1 calc R
H12B H 0.8519 0.4603 0.1891 0.08 Uiso 1 1 calc R
H12C H 0.8293 0.5308 0.1706 0.08 Uiso 1 1 calc R
C13 C 0.31027(17) 0.22733(10) 0.15218(5) 0.0259(4) Uani 1 1 d .
C14 C 0.21680(18) 0.22530(11) 0.12727(6) 0.0322(5) Uani 1 1 d .
C15 C 0.1146(2) 0.18880(14) 0.13480(7) 0.0540(7) Uani 1 1 d .
H15 H 0.0513 0.1876 0.1184 0.065 Uiso 1 1 calc R
C16 C 0.1029(2) 0.15426(17) 0.16548(8) 0.0704(9) Uani 1 1 d .
H16 H 0.0316 0.1302 0.1702 0.084 Uiso 1 1 calc R
C17 C 0.1946(2) 0.15464(15) 0.18931(7) 0.0587(8) Uani 1 1 d .
H17 H 0.1863 0.1297 0.2101 0.07 Uiso 1 1 calc R
C18 C 0.29888(19) 0.19055(11) 0.18367(6) 0.0348(5) Uani 1 1 d .
C19 C 0.22555(18) 0.25868(11) 0.09219(5) 0.0329(5) Uani 1 1 d .
H19 H 0.3023 0.2842 0.0915 0.039 Uiso 1 1 calc R
C20 C 0.2297(2) 0.20661(13) 0.06342(7) 0.0530(7) Uani 1 1 d .
H20A H 0.2931 0.1742 0.0684 0.079 Uiso 1 1 calc R
H20B H 0.246 0.2287 0.0412 0.079 Uiso 1 1 calc R
H20C H 0.1527 0.1834 0.0622 0.079 Uiso 1 1 calc R
C21 C 0.1243(2) 0.30806(13) 0.08565(7) 0.0482(6) Uani 1 1 d .
H21A H 0.0475 0.2847 0.0871 0.072 Uiso 1 1 calc R
H21B H 0.1333 0.3277 0.0625 0.072 Uiso 1 1 calc R
H21C H 0.127 0.3436 0.1032 0.072 Uiso 1 1 calc R
C22 C 0.4001(2) 0.18527(11) 0.20930(6) 0.0363(5) Uani 1 1 d .
H22 H 0.4613 0.2195 0.2029 0.044 Uiso 1 1 calc R
C23 C 0.4589(3) 0.11651(12) 0.20682(8) 0.0602(8) Uani 1 1 d .
H23A H 0.4022 0.0822 0.2144 0.09 Uiso 1 1 calc R
H23B H 0.5298 0.1154 0.2217 0.09 Uiso 1 1 calc R
H23C H 0.4823 0.1079 0.1827 0.09 Uiso 1 1 calc R
C24 C 0.3609(3) 0.19912(15) 0.24661(7) 0.0608(8) Uani 1 1 d .
H24A H 0.3221 0.243 0.2478 0.091 Uiso 1 1 calc R
H24B H 0.4309 0.1987 0.2619 0.091 Uiso 1 1 calc R
H24C H 0.3045 0.1645 0.2541 0.091 Uiso 1 1 calc R
C25 C 0.65436(17) 0.26477(9) 0.05354(5) 0.0231(4) Uani 1 1 d .
C26 C 0.66513(17) 0.19795(10) 0.04215(5) 0.0254(4) Uani 1 1 d .
C27 C 0.77219(18) 0.17796(11) 0.02698(5) 0.0300(5) Uani 1 1 d .
H27 H 0.7809 0.1329 0.0197 0.036 Uiso 1 1 calc R
C28 C 0.86576(18) 0.22156(11) 0.02226(5) 0.0328(5) Uani 1 1 d .
H28 H 0.9388 0.2064 0.0125 0.039 Uiso 1 1 calc R
C29 C 0.85225(18) 0.28746(11) 0.03186(5) 0.0311(5) Uani 1 1 d .
H29 H 0.916 0.3178 0.0279 0.037 Uiso 1 1 calc R
C30 C 0.74784(18) 0.31066(10) 0.04720(5) 0.0270(4) Uani 1 1 d .
C31 C 0.56244(19) 0.14910(10) 0.04689(5) 0.0310(5) Uani 1 1 d .
H31 H 0.4868 0.1744 0.0426 0.037 Uiso 1 1 calc R
C32 C 0.5566(2) 0.12218(12) 0.08419(6) 0.0421(6) Uani 1 1 d .
H32A H 0.6289 0.0963 0.0892 0.063 Uiso 1 1 calc R
H32B H 0.4863 0.0934 0.0867 0.063 Uiso 1 1 calc R
H32C H 0.5508 0.1597 0.1005 0.063 Uiso 1 1 calc R
C33 C 0.5645(2) 0.09078(11) 0.02154(6) 0.0422(6) Uani 1 1 d .
H33A H 0.5715 0.1078 -0.0022 0.063 Uiso 1 1 calc R
H33B H 0.4905 0.065 0.0238 0.063 Uiso 1 1 calc R
H33C H 0.633 0.0619 0.0267 0.063 Uiso 1 1 calc R
C34 C 0.7312(2) 0.38487(10) 0.05378(6) 0.0361(5) Uani 1 1 d .
H34 H 0.6715 0.3902 0.0729 0.043 Uiso 1 1 calc R
C35 C 0.8460(2) 0.42105(12) 0.06465(7) 0.0485(6) Uani 1 1 d .
H35A H 0.885 0.396 0.0833 0.073 Uiso 1 1 calc R
H35B H 0.8262 0.4661 0.0728 0.073 Uiso 1 1 calc R
H35C H 0.9 0.4242 0.0447 0.073 Uiso 1 1 calc R
C36 C 0.6797(3) 0.41741(13) 0.02116(7) 0.0577(7) Uani 1 1 d .
H36A H 0.7372 0.4135 0.0021 0.087 Uiso 1 1 calc R
H36B H 0.6635 0.4647 0.0257 0.087 Uiso 1 1 calc R
H36C H 0.6052 0.3949 0.0147 0.087 Uiso 1 1 calc R
C37 C 0.7927(2) 0.31399(13) 0.13938(8) 0.0507(7) Uani 1 1 d .
H37A H 0.822 0.3242 0.1627 0.076 Uiso 1 1 calc R
H37B H 0.7733 0.3557 0.1273 0.076 Uiso 1 1 calc R
H37C H 0.8545 0.2899 0.1265 0.076 Uiso 1 1 calc R
C38 C 0.7094(2) 0.21258(12) 0.16145(7) 0.0485(6) Uani 1 1 d .
H38A H 0.7747 0.1876 0.1505 0.073 Uiso 1 1 calc R
H38B H 0.6372 0.1848 0.1618 0.073 Uiso 1 1 calc R
H38C H 0.7318 0.2244 0.1852 0.073 Uiso 1 1 calc R
C39 C 0.55768(18) 0.33724(11) 0.22358(6) 0.0337(5) Uani 1 1 d .
H39A H 0.6021 0.3755 0.2328 0.051 Uiso 1 1 calc R
H39B H 0.598 0.3203 0.2028 0.051 Uiso 1 1 calc R
H39C H 0.5542 0.3019 0.2412 0.051 Uiso 1 1 calc R
C40 C 0.3778(2) 0.38801(13) 0.24456(6) 0.0451(6) Uani 1 1 d .
H40A H 0.3759 0.3557 0.2637 0.068 Uiso 1 1 calc R
H40B H 0.296 0.4005 0.2383 0.068 Uiso 1 1 calc R
H40C H 0.422 0.4279 0.2518 0.068 Uiso 1 1 calc R
C41 C 0.2269(3) 0.46348(14) 0.17472(8) 0.0720(9) Uani 1 1 d .
H41A H 0.1755 0.4842 0.1572 0.108 Uiso 1 1 calc R
H41B H 0.3095 0.4783 0.1713 0.108 Uiso 1 1 calc R
H41C H 0.1999 0.4767 0.1979 0.108 Uiso 1 1 calc R
C42 C 0.1006(2) 0.36539(18) 0.17547(8) 0.0658(9) Uani 1 1 d .
H42A H 0.0675 0.3803 0.1977 0.099 Uiso 1 1 calc R
H42B H 0.103 0.3165 0.1749 0.099 Uiso 1 1 calc R
H42C H 0.0502 0.3818 0.1565 0.099 Uiso 1 1 calc R
N1 N 0.48892(13) 0.39092(7) 0.13701(4) 0.0213(3) Uani 1 1 d .
N2 N 0.41374(14) 0.26556(7) 0.14595(4) 0.0218(3) Uani 1 1 d .
N3 N 0.55147(16) 0.28618(9) 0.07204(4) 0.0263(4) Uani 1 1 d .
N4 N 0.68635(14) 0.27278(8) 0.14185(4) 0.0281(4) Uani 1 1 d .
N5 N 0.43677(15) 0.35806(9) 0.21462(4) 0.0297(4) Uani 1 1 d .
N6 N 0.22082(15) 0.39162(9) 0.17145(5) 0.0350(4) Uani 1 1 d .
Ti1 Ti 0.54053(3) 0.301941(16) 0.121720(8) 0.01925(9) Uani 1 1 d .
Ti2 Ti 0.37435(3) 0.353617(17) 0.168511(9) 0.02189(9) Uani 1 1 d .
H3A H 0.493(2) 0.2742(13) 0.0648(7) 0.046(8) Uiso 1 1 d .

loop_
_atom_site_aniso_label
_atom_site_aniso_U_11
_atom_site_aniso_U_22
_atom_site_aniso_U_33
_atom_site_aniso_U_23
_atom_site_aniso_U_13
_atom_site_aniso_U_12
C1 0.0264(10) 0.0193(9) 0.0223(10) -0.0015(8) 0.0047(8) 0.0025(8)
C2 0.0351(11) 0.0248(10) 0.0270(11) -0.0008(9) -0.0006(9) 0.0040(9)
C3 0.0529(14) 0.0302(12) 0.0312(12) 0.0060(10) -0.0004(11) 0.0042(11)
C4 0.0561(15) 0.0242(11) 0.0393(13) 0.0059(10) 0.0112(11) -0.0036(10)
C5 0.0379(12) 0.0282(11) 0.0406(13) -0.0031(10) 0.0042(10) -0.0086(9)
C6 0.0267(10) 0.0233(10) 0.0290(11) -0.0037(8) 0.0027(8) 0.0001(8)
C7 0.0408(13) 0.0377(12) 0.0322(12) 0.0060(10) -0.0120(10) 0.0006(10)
C8 0.0442(15) 0.0609(17) 0.0603(17) 0.0033(14) -0.0067(13) 0.0118(13)
C9 0.0609(17) 0.0540(16) 0.0454(15) -0.0088(13) -0.0175(13) 0.0025(13)
C10 0.0314(11) 0.0281(11) 0.0377(12) -0.0025(10) -0.0064(9) -0.0049(9)
C11 0.0690(18) 0.0429(14) 0.0344(13) -0.0060(11) -0.0097(12) -0.0008(13)
C12 0.0368(14) 0.0558(16) 0.0676(18) 0.0052(14) -0.0175(13) -0.0137(12)
C13 0.0235(10) 0.0246(10) 0.0296(11) -0.0008(9) 0.0044(8) -0.0037(8)
C14 0.0246(10) 0.0362(11) 0.0357(12) 0.0022(10) -0.0010(9) -0.0070(9)
C15 0.0336(13) 0.0726(19) 0.0559(17) 0.0151(14) -0.0076(12) -0.0233(13)
C16 0.0426(16) 0.093(2) 0.075(2) 0.0273(18) 0.0008(15) -0.0372(16)
C17 0.0494(16) 0.074(2) 0.0530(17) 0.0262(15) 0.0026(13) -0.0252(14)
C18 0.0356(12) 0.0355(12) 0.0331(12) 0.0051(10) 0.0042(10) -0.0063(10)
C19 0.0236(11) 0.0435(13) 0.0317(12) 0.0034(10) -0.0037(9) -0.0102(9)
C20 0.0543(16) 0.0576(17) 0.0470(15) -0.0085(13) 0.0115(13) -0.0075(13)
C21 0.0380(13) 0.0599(16) 0.0468(15) 0.0068(13) -0.0069(11) 0.0050(12)
C22 0.0451(13) 0.0308(12) 0.0330(12) 0.0068(10) 0.0004(10) -0.0067(10)
C23 0.0654(19) 0.0375(14) 0.078(2) 0.0069(14) -0.0140(15) 0.0005(13)
C24 0.081(2) 0.0663(18) 0.0348(14) 0.0076(14) 0.0049(14) -0.0181(16)
C25 0.0253(10) 0.0282(10) 0.0158(9) 0.0018(8) -0.0007(8) 0.0040(8)
C26 0.0277(10) 0.0287(10) 0.0199(10) 0.0042(8) -0.0024(8) 0.0034(9)
C27 0.0332(12) 0.0294(11) 0.0275(11) -0.0036(9) 0.0008(9) 0.0079(9)
C28 0.0252(11) 0.0435(13) 0.0298(12) -0.0036(10) 0.0043(9) 0.0085(9)
C29 0.0268(11) 0.0392(12) 0.0274(11) 0.0004(9) 0.0023(9) -0.0023(9)
C30 0.0308(11) 0.0298(11) 0.0204(10) -0.0010(9) 0.0020(8) 0.0012(9)
C31 0.0305(11) 0.0296(11) 0.0328(12) 0.0016(9) -0.0028(9) 0.0010(9)
C32 0.0496(15) 0.0379(13) 0.0389(13) 0.0057(11) 0.0035(11) -0.0078(11)
C33 0.0494(15) 0.0338(12) 0.0435(14) -0.0037(11) -0.0077(11) -0.0029(11)
C34 0.0407(13) 0.0304(12) 0.0371(13) -0.0035(10) 0.0120(10) -0.0019(10)
C35 0.0557(16) 0.0363(13) 0.0535(16) -0.0087(12) 0.0148(13) -0.0140(12)
C36 0.0726(19) 0.0377(14) 0.0628(19) 0.0105(13) -0.0002(15) 0.0104(13)
C37 0.0272(12) 0.0565(16) 0.0684(18) 0.0027(14) 0.0067(12) -0.0006(11)
C38 0.0453(14) 0.0359(13) 0.0643(18) 0.0048(12) -0.0108(12) 0.0139(11)
C39 0.0320(12) 0.0393(12) 0.0299(12) 0.0010(10) -0.0040(9) -0.0013(10)
C40 0.0430(14) 0.0649(17) 0.0275(12) -0.0112(12) 0.0051(10) 0.0034(12)
C41 0.089(2) 0.0524(17) 0.075(2) -0.0052(16) 0.0209(18) 0.0293(17)
C42 0.0269(13) 0.110(3) 0.0606(19) -0.0206(18) 0.0128(12) 0.0024(14)
N1 0.0220(8) 0.0187(8) 0.0233(8) -0.0014(7) -0.0025(7) -0.0007(6)
N2 0.0221(8) 0.0213(8) 0.0221(9) -0.0001(7) 0.0002(7) -0.0022(6)
N3 0.0223(9) 0.0325(10) 0.0242(9) -0.0011(7) 0.0025(8) 0.0017(8)
N4 0.0241(9) 0.0301(9) 0.0301(9) -0.0028(8) -0.0012(7) 0.0050(7)
N5 0.0275(9) 0.0379(10) 0.0238(9) -0.0051(8) 0.0016(7) 0.0026(8)
N6 0.0254(9) 0.0447(11) 0.0349(10) -0.0061(9) 0.0015(8) 0.0104(8)
Ti1 0.01784(16) 0.01953(17) 0.02038(18) -0.00091(14) 0.00183(13) 0.00039(13)
Ti2 0.01777(17) 0.02544(18) 0.02247(18) -0.00313(15) 0.00103(14) 0.00232(14)

loop_
_atom_type_symbol
_atom_type_description
_atom_type_scat_dispersion_real
_atom_type_scat_dispersion_imag
_atom_type_scat_source
C C 0.0033 0.0016 'International Tables Vol C Tables 4.2.6.8 and 6.1.1.4'
H H 0 0 'International Tables Vol C Tables 4.2.6.8 and 6.1.1.4'
N N 0.0061 0.0033 'International Tables Vol C Tables 4.2.6.8 and 6.1.1.4'
Ti Ti 0.2776 0.4457 'International Tables Vol C Tables 4.2.6.8 and 6.1.1.4'

loop_
_geom_angle_atom_site_label_1
_geom_angle_atom_site_label_2
_geom_angle_atom_site_label_3
_geom_angle
C6 C1 N1 120.52(17)
C6 C1 C2 119.21(17)
N1 C1 C2 120.27(17)
C3 C2 C1 118.79(19)
C3 C2 C7 118.46(19)
C1 C2 C7 122.73(18)
C4 C3 C2 121.7(2)
C4 C3 H3 119.1
C2 C3 H3 119.1
C5 C4 C3 119.2(2)
C5 C4 H4 120.4
C3 C4 H4 120.4
C4 C5 C6 121.8(2)
C4 C5 H5 119.1
C6 C5 H5 119.1
C5 C6 C1 119.02(19)
C5 C6 C10 118.81(18)
C1 C6 C10 122.03(17)
C9 C7 C2 111.7(2)
C9 C7 C8 109.2(2)
C2 C7 C8 112.31(19)
C9 C7 H7 107.8
C2 C7 H7 107.8
C8 C7 H7 107.8
C7 C8 H8A 109.5
C7 C8 H8B 109.5
H8A C8 H8B 109.5
C7 C8 H8C 109.5
H8A C8 H8C 109.5
H8B C8 H8C 109.5
C7 C9 H9A 109.5
C7 C9 H9B 109.5
H9A C9 H9B 109.5
C7 C9 H9C 109.5
H9A C9 H9C 109.5
H9B C9 H9C 109.5
C6 C10 C11 109.66(18)
C6 C10 C12 113.09(19)
C11 C10 C12 110.2(2)
C6 C10 H10 107.9
C11 C10 H10 107.9
C12 C10 H10 107.9
C10 C11 H11A 109.5
C10 C11 H11B 109.5
H11A C11 H11B 109.5
C10 C11 H11C 109.5
H11A C11 H11C 109.5
H11B C11 H11C 109.5
C10 C12 H12A 109.5
C10 C12 H12B 109.5
H12A C12 H12B 109.5
C10 C12 H12C 109.5
H12A C12 H12C 109.5
H12B C12 H12C 109.5
N2 C13 C14 120.39(18)
N2 C13 C18 119.96(18)
C14 C13 C18 119.65(18)
N2 C13 Ti2 46.63(8)
C14 C13 Ti2 112.32(14)
C18 C13 Ti2 107.98(14)
C15 C14 C13 118.7(2)
C15 C14 C19 118.2(2)
C13 C14 C19 122.97(18)
C16 C15 C14 121.5(2)
C16 C15 H15 119.2
C14 C15 H15 119.2
C15 C16 C17 119.9(2)
C15 C16 H16 120
C17 C16 H16 120
C16 C17 C18 121.7(2)
C16 C17 H17 119.2
C18 C17 H17 119.2
C17 C18 C13 118.4(2)
C17 C18 C22 119.6(2)
C13 C18 C22 121.81(18)
C14 C19 C20 110.54(19)
C14 C19 C21 112.72(19)
C20 C19 C21 110.24(19)
C14 C19 H19 107.7
C20 C19 H19 107.7
C21 C19 H19 107.7
C19 C20 H20A 109.5
C19 C20 H20B 109.5
H20A C20 H20B 109.5
C19 C20 H20C 109.5
H20A C20 H20C 109.5
H20B C20 H20C 109.5
C19 C21 H21A 109.5
C19 C21 H21B 109.5
H21A C21 H21B 109.5
C19 C21 H21C 109.5
H21A C21 H21C 109.5
H21B C21 H21C 109.5
C18 C22 C23 110.3(2)
C18 C22 C24 112.8(2)
C23 C22 C24 110.2(2)
C18 C22 H22 107.8
C23 C22 H22 107.8
C24 C22 H22 107.8
C22 C23 H23A 109.5
C22 C23 H23B 109.5
H23A C23 H23B 109.5
C22 C23 H23C 109.5
H23A C23 H23C 109.5
H23B C23 H23C 109.5
C22 C24 H24A 109.5
C22 C24 H24B 109.5
H24A C24 H24B 109.5
C22 C24 H24C 109.5
H24A C24 H24C 109.5
H24B C24 H24C 109.5
C26 C25 C30 119.87(17)
C26 C25 N3 120.71(18)
C30 C25 N3 119.41(17)
C27 C26 C25 118.43(18)
C27 C26 C31 121.11(18)
C25 C26 C31 120.45(17)
C28 C27 C26 121.93(19)
C28 C27 H27 119
C26 C27 H27 119
C27 C28 C29 119.22(19)
C27 C28 H28 120.4
C29 C28 H28 120.4
C28 C29 C30 121.7(2)
C28 C29 H29 119.1
C30 C29 H29 119.1
C29 C30 C25 118.63(18)
C29 C30 C34 120.06(18)
C25 C30 C34 121.06(18)
C26 C31 C33 113.84(18)
C26 C31 C32 111.74(17)
C33 C31 C32 109.40(18)
C26 C31 H31 107.2
C33 C31 H31 107.2
C32 C31 H31 107.2
C31 C32 H32A 109.5
C31 C32 H32B 109.5
H32A C32 H32B 109.5
C31 C32 H32C 109.5
H32A C32 H32C 109.5
H32B C32 H32C 109.5
C31 C33 H33A 109.5
C31 C33 H33B 109.5
H33A C33 H33B 109.5
C31 C33 H33C 109.5
H33A C33 H33C 109.5
H33B C33 H33C 109.5
C30 C34 C36 109.00(19)
C30 C34 C35 113.89(19)
C36 C34 C35 109.9(2)
C30 C34 H34 108
C36 C34 H34 108
C35 C34 H34 108
C34 C35 H35A 109.5
C34 C35 H35B 109.5
H35A C35 H35B 109.5
C34 C35 H35C 109.5
H35A C35 H35C 109.5
H35B C35 H35C 109.5
C34 C36 H36A 109.5
C34 C36 H36B 109.5
H36A C36 H36B 109.5
C34 C36 H36C 109.5
H36A C36 H36C 109.5
H36B C36 H36C 109.5
N4 C37 H37A 109.5
N4 C37 H37B 109.5
H37A C37 H37B 109.5
N4 C37 H37C 109.5
H37A C37 H37C 109.5
H37B C37 H37C 109.5
N4 C38 H38A 109.5
N4 C38 H38B 109.5
H38A C38 H38B 109.5
N4 C38 H38C 109.5
H38A C38 H38C 109.5
H38B C38 H38C 109.5
N5 C39 H39A 109.5
N5 C39 H39B 109.5
H39A C39 H39B 109.5
N5 C39 H39C 109.5
H39A C39 H39C 109.5
H39B C39 H39C 109.5
N5 C40 H40A 109.5
N5 C40 H40B 109.5
H40A C40 H40B 109.5
N5 C40 H40C 109.5
H40A C40 H40C 109.5
H40B C40 H40C 109.5
N6 C41 H41A 109.5
N6 C41 H41B 109.5
H41A C41 H41B 109.5
N6 C41 H41C 109.5
H41A C41 H41C 109.5
H41B C41 H41C 109.5
N6 C42 H42A 109.5
N6 C42 H42B 109.5
H42A C42 H42B 109.5
N6 C42 H42C 109.5
H42A C42 H42C 109.5
H42B C42 H42C 109.5
C1 N1 Ti2 137.15(12)
C1 N1 Ti1 130.17(12)
Ti2 N1 Ti1 91.94(6)
C13 N2 Ti1 158.65(14)
C13 N2 Ti2 102.80(12)
Ti1 N2 Ti2 92.38(6)
C25 N3 Ti1 126.45(14)
C25 N3 H3A 115(2)
Ti1 N3 H3A 111(2)
C38 N4 C37 111.21(18)
C38 N4 Ti1 128.54(15)
C37 N4 Ti1 120.23(15)
C39 N5 C40 110.50(17)
C39 N5 Ti2 123.12(13)
C40 N5 Ti2 126.11(14)
C41 N6 C42 113.2(2)
C41 N6 Ti2 111.34(17)
C42 N6 Ti2 134.92(18)
N2 Ti1 N4 109.42(7)
N2 Ti1 N3 118.81(7)
N4 Ti1 N3 107.35(7)
N2 Ti1 N1 88.83(7)
N4 Ti1 N1 114.15(7)
N3 Ti1 N1 117.48(7)
N2 Ti1 Ti2 46.16(5)
N4 Ti1 Ti2 115.02(5)
N3 Ti1 Ti2 137.62(5)
N1 Ti1 Ti2 43.38(5)
N6 Ti2 N5 105.01(7)
N6 Ti2 N1 119.44(7)
N5 Ti2 N1 109.02(7)
N6 Ti2 N2 125.40(7)
N5 Ti2 N2 111.22(7)
N1 Ti2 N2 85.46(6)
N6 Ti2 C13 98.60(7)
N5 Ti2 C13 110.92(7)
N1 Ti2 C13 113.23(6)
N2 Ti2 C13 30.57(6)
N6 Ti2 Ti1 142.88(6)
N5 Ti2 Ti1 111.98(5)
N1 Ti2 Ti1 44.68(4)
N2 Ti2 Ti1 41.46(4)
C13 Ti2 Ti1 71.32(4)

loop_
_geom_bond_atom_site_label_1
_geom_bond_atom_site_label_2
_geom_bond_distance
C1 C6 1.413(3)
C1 N1 1.418(2)
C1 C2 1.418(3)
C2 C3 1.389(3)
C2 C7 1.516(3)
C3 C4 1.379(3)
C3 H3 0.95
C4 C5 1.374(3)
C4 H4 0.95
C5 C6 1.388(3)
C5 H5 0.95
C6 C10 1.515(3)
C7 C9 1.513(3)
C7 C8 1.543(3)
C7 H7 1
C8 H8A 0.98
C8 H8B 0.98
C8 H8C 0.98
C9 H9A 0.98
C9 H9B 0.98
C9 H9C 0.98
C10 C11 1.525(3)
C10 C12 1.539(3)
C10 H10 1
C11 H11A 0.98
C11 H11B 0.98
C11 H11C 0.98
C12 H12A 0.98
C12 H12B 0.98
C12 H12C 0.98
C13 N2 1.409(2)
C13 C14 1.421(3)
C13 C18 1.425(3)
C13 Ti2 2.7014(19)
C14 C15 1.388(3)
C14 C19 1.511(3)
C15 C16 1.376(4)
C15 H15 0.95
C16 C17 1.378(4)
C16 H16 0.95
C17 C18 1.388(3)
C17 H17 0.95
C18 C22 1.507(3)
C19 C20 1.522(3)
C19 C21 1.525(3)
C19 H19 1
C20 H20A 0.98
C20 H20B 0.98
C20 H20C 0.98
C21 H21A 0.98
C21 H21B 0.98
C21 H21C 0.98
C22 C23 1.528(3)
C22 C24 1.529(3)
C22 H22 1
C23 H23A 0.98
C23 H23B 0.98
C23 H23C 0.98
C24 H24A 0.98
C24 H24B 0.98
C24 H24C 0.98
C25 C26 1.413(3)
C25 C30 1.414(3)
C25 N3 1.421(2)
C26 C27 1.392(3)
C26 C31 1.520(3)
C27 C28 1.375(3)
C27 H27 0.95
C28 C29 1.378(3)
C28 H28 0.95
C29 C30 1.390(3)
C29 H29 0.95
C30 C34 1.518(3)
C31 C33 1.522(3)
C31 C32 1.537(3)
C31 H31 1
C32 H32A 0.98
C32 H32B 0.98
C32 H32C 0.98
C33 H33A 0.98
C33 H33B 0.98
C33 H33C 0.98
C34 C36 1.529(3)
C34 C35 1.533(3)
C34 H34 1
C35 H35A 0.98
C35 H35B 0.98
C35 H35C 0.98
C36 H36A 0.98
C36 H36B 0.98
C36 H36C 0.98
C37 N4 1.451(3)
C37 H37A 0.98
C37 H37B 0.98
C37 H37C 0.98
C38 N4 1.445(3)
C38 H38A 0.98
C38 H38B 0.98
C38 H38C 0.98
C39 N5 1.458(3)
C39 H39A 0.98
C39 H39B 0.98
C39 H39C 0.98
C40 N5 1.458(3)
C40 H40A 0.98
C40 H40B 0.98
C40 H40C 0.98
C41 N6 1.445(3)
C41 H41A 0.98
C41 H41B 0.98
C41 H41C 0.98
C42 N6 1.452(3)
C42 H42A 0.98
C42 H42B 0.98
C42 H42C 0.98
N1 Ti2 1.9173(16)
N1 Ti1 1.9626(15)
N2 Ti1 1.8485(15)
N2 Ti2 2.0139(15)
N3 Ti1 1.9442(17)
N3 H3A 0.75(3)
N4 Ti1 1.8993(16)
N5 Ti2 1.9115(17)
N6 Ti2 1.8829(17)
Ti1 Ti2 2.7896(5)
